data_7001574
loop_
_publ_author_name
'Huang, Guo'
'Sun, Yan-Qiong'
'Xu, Zhengtao'
'Zeller, Matthias'
'Hunter, Allen D.'

_publ_section_title
;
 Structural regularity and diversity in hybrids of aromatic thioethers
 and BiBr3: from discrete complexes to layers and 3D nets
;
_journal_issue 26
_journal_name_full 'Dalton Transactions'
_journal_page_first 5083
_journal_page_last 5093
_journal_paper_doi 10.1039/b902490p
_journal_year 2009
_chemical_formula_moiety 'C60 H44 Bi4.8796 Br14.6388 S4 Si, 0.582(C6 H6)'
_chemical_formula_sum 'C63.492 H47.492 Bi4.8796 Br14.6388 S4 Si'
_chemical_formula_weight 3156.34
_chemical_name_systematic
;
?
;
_space_group_IT_number 15
_symmetry_cell_setting monoclinic
_symmetry_space_group_name_Hall '-C 2yc'
_symmetry_space_group_name_H-M 'C 1 2/c 1'
_atom_sites_solution_hydrogens geom
_atom_sites_solution_primary direct
_atom_sites_solution_secondary difmap
_audit_creation_method SHELXL-97
_cell_angle_alpha 90.00
_cell_angle_beta 114.310(4)
_cell_angle_gamma 90.00
_cell_formula_units_Z 4
_cell_length_a 40.105(4)
_cell_length_b 7.1404(7)
_cell_length_c 32.310(4)
_cell_measurement_reflns_used 7604
_cell_measurement_temperature 100(2)
_cell_measurement_theta_max 30.45
_cell_measurement_theta_min 2.52
_cell_volume 8432.1(16)
_computing_cell_refinement 'SAINT+ 6.45 (Bruker, 2003)'
_computing_data_collection 'SMART 5.630 (Bruker, 1997-2002)'
_computing_data_reduction 'SAINT+ 6.45'
_computing_molecular_graphics 'SHELXTL 6.14'
_computing_publication_material 'SHELXTL 6.14'
_computing_structure_refinement 'SHELXTL 6.14'
_computing_structure_solution 'SHELXTL 6.14 (Bruker, 2000-2003)'
_diffrn_ambient_temperature 100(2)
_diffrn_measured_fraction_theta_full 1.000
_diffrn_measured_fraction_theta_max 1.000
_diffrn_measurement_device_type 'Bruker AXS SMART APEX CCD diffractometer'
_diffrn_measurement_method '\w scans'
_diffrn_radiation_monochromator graphite
_diffrn_radiation_source 'fine-focus sealed tube'
_diffrn_radiation_type MoK\a
_diffrn_radiation_wavelength 0.71073
_diffrn_reflns_av_R_equivalents 0.0606
_diffrn_reflns_av_sigmaI/netI 0.0537
_diffrn_reflns_limit_h_max 52
_diffrn_reflns_limit_h_min -53
_diffrn_reflns_limit_k_max 9
_diffrn_reflns_limit_k_min -9
_diffrn_reflns_limit_l_max 42
_diffrn_reflns_limit_l_min -43
_diffrn_reflns_number 42152
_diffrn_reflns_theta_full 28.28
_diffrn_reflns_theta_max 28.28
_diffrn_reflns_theta_min 1.11
_diffrn_standards_number 0
_exptl_absorpt_coefficient_mu 17.236
_exptl_absorpt_correction_T_max 0.252
_exptl_absorpt_correction_T_min 0.072
_exptl_absorpt_correction_type multi-scan
_exptl_absorpt_process_details 'SADABS in SAINT+ (Bruker, 2003)'
_exptl_crystal_colour red
_exptl_crystal_density_diffrn 2.486
_exptl_crystal_density_method 'not measured'
_exptl_crystal_description plate
_exptl_crystal_F_000 5695.5
_exptl_crystal_size_max 0.37
_exptl_crystal_size_mid 0.16
_exptl_crystal_size_min 0.08
_refine_diff_density_max 3.207
_refine_diff_density_min -1.966
_refine_diff_density_rms 0.376
_refine_ls_extinction_method none
_refine_ls_goodness_of_fit_ref 1.042
_refine_ls_hydrogen_treatment constr
_refine_ls_matrix_type full
_refine_ls_number_parameters 458
_refine_ls_number_reflns 10482
_refine_ls_number_restraints 36
_refine_ls_restrained_S_all 1.041
_refine_ls_R_factor_all 0.0619
_refine_ls_R_factor_gt 0.0369
_refine_ls_shift/su_max 0.002
_refine_ls_shift/su_mean 0.000
_refine_ls_structure_factor_coef Fsqd
_refine_ls_weighting_details 'calc w=1/[\s^2^(Fo^2^)+(0.0518P)^2^+1.9111P] where P=(Fo^2^+2Fc^2^)/3'
_refine_ls_weighting_scheme calc
_refine_ls_wR_factor_gt 0.0864
_refine_ls_wR_factor_ref 0.1023
_reflns_number_gt 7678
_reflns_number_total 10482
_reflns_threshold_expression I>2\s(I)
_cod_data_source_file b902490p.txt
_cod_data_source_block 5
_cod_depositor_comments
;
The following automatic conversions were performed:
'_symmetry_cell_setting' value 'Monoclinic' changed to 'monoclinic'
according to '/home/saulius/struct/CIF-dictionaries/cif_core.dic'
dictionary named 'cif_core.dic' version 2.4.1 from 2010-06-29.

Automatic conversion script
Id: cif_fix_enum 1527 2010-12-29 10:47:43Z saulius 
;
_cod_original_cell_volume 8432.0(16)
_cod_original_sg_symbol_H-M C2/c
_cod_database_code 7001574

loop_
_symmetry_equiv_pos_as_xyz
'x, y, z'
'-x, y, -z+1/2'
'x+1/2, y+1/2, z'
'-x+1/2, y+1/2, -z+1/2'
'-x, -y, -z'
'x, -y, z-1/2'
'-x+1/2, -y+1/2, -z'
'x+1/2, -y+1/2, z-1/2'

loop_
_atom_site_label
_atom_site_type_symbol
_atom_site_fract_x
_atom_site_fract_y
_atom_site_fract_z
_atom_site_U_iso_or_equiv
_atom_site_adp_type
_atom_site_occupancy
_atom_site_symmetry_multiplicity
_atom_site_calc_flag
_atom_site_refinement_flags
_atom_site_disorder_assembly
_atom_site_disorder_group
Bi1 Bi 0.192044(7) 1.60627(3) 0.072351(9) 0.02936(8) Uani 1 1 d . A .
Bi2 Bi 0.136581(6) 2.09219(3) -0.002360(9) 0.02954(8) Uani 1 1 d . . .
Bi3 Bi 0.159819(15) 1.26547(8) 0.17089(2) 0.0291(2) Uani 0.4398(10) 1 d P A .
Br7 Br 0.21577(5) 1.1051(3) 0.23347(6) 0.0496(5) Uani 0.4398(10) 1 d P A 1
Br8 Br 0.15767(7) 1.5572(4) 0.21803(9) 0.0665(6) Uani 0.4398(10) 1 d P A 1
Br9 Br 0.11099(6) 1.0830(4) 0.18925(7) 0.0690(7) Uani 0.4398(10) 1 d P A 1
Br1 Br 0.205089(17) 1.24049(9) 0.02518(2) 0.03341(16) Uani 1 1 d . . .
Br2 Br 0.22354(2) 1.46984(11) 0.15464(2) 0.04117(18) Uani 1 1 d . . .
Br3 Br 0.126258(19) 1.43234(10) 0.05447(3) 0.04231(19) Uani 1 1 d . . .
Br4 Br 0.16417(2) 1.90797(9) 0.09755(2) 0.03692(17) Uani 1 1 d . . .
Br5 Br 0.161377(18) 1.78234(9) -0.02884(2) 0.03193(15) Uani 1 1 d . . .
Br6 Br 0.111344(18) 2.27294(10) -0.07940(2) 0.03648(17) Uani 1 1 d . . .
C1 C 0.45890(17) 0.6291(9) 0.2247(2) 0.0276(14) Uani 1 1 d . . .
C2 C 0.43029(18) 0.6080(9) 0.1821(2) 0.0323(15) Uani 1 1 d . . .
H2A H 0.4304 0.5032 0.1640 0.039 Uiso 1 1 calc R . .
C3 C 0.40190(17) 0.7340(10) 0.1653(2) 0.0341(16) Uani 1 1 d . . .
H3A H 0.3830 0.7165 0.1358 0.041 Uiso 1 1 calc R . .
C4 C 0.40079(17) 0.8852(9) 0.1911(2) 0.0293(14) Uani 1 1 d . . .
C5 C 0.42793(18) 0.9060(9) 0.2348(2) 0.0325(15) Uani 1 1 d . . .
H5A H 0.4266 1.0054 0.2536 0.039 Uiso 1 1 calc R . .
C6 C 0.45680(19) 0.7819(10) 0.2508(2) 0.0363(17) Uani 1 1 d . . .
H6A H 0.4757 0.8004 0.2802 0.044 Uiso 1 1 calc R . .
C7 C 0.37283(18) 1.0278(9) 0.1737(2) 0.0309(15) Uani 1 1 d . . .
C8 C 0.35271(19) 1.1598(10) 0.1612(2) 0.0379(17) Uani 1 1 d . . .
C9 C 0.33013(17) 1.3252(10) 0.1456(2) 0.0321(15) Uani 1 1 d . . .
C10 C 0.30714(18) 1.3477(10) 0.0995(2) 0.0362(16) Uani 1 1 d . . .
H10A H 0.3058 1.2520 0.0784 0.043 Uiso 1 1 calc R . .
C11 C 0.28649(18) 1.5087(10) 0.0846(2) 0.0359(16) Uani 1 1 d . . .
H11A H 0.2710 1.5241 0.0533 0.043 Uiso 1 1 calc R . .
C12 C 0.28849(17) 1.6492(10) 0.1158(3) 0.0370(18) Uani 1 1 d . A .
C13 C 0.31115(19) 1.6274(10) 0.1621(3) 0.0378(17) Uani 1 1 d . . .
H13A H 0.3122 1.7221 0.1833 0.045 Uiso 1 1 calc R . .
C14 C 0.33211(18) 1.4655(10) 0.1767(2) 0.0375(17) Uani 1 1 d . . .
H14A H 0.3478 1.4504 0.2079 0.045 Uiso 1 1 calc R . .
C15 C 0.2628(2) 1.9726(11) 0.1428(3) 0.056(3) Uani 1 1 d . A .
H15A H 0.2842 2.0552 0.1526 0.085 Uiso 1 1 calc R . .
H15B H 0.2655 1.8853 0.1674 0.085 Uiso 1 1 calc R . .
H15C H 0.2407 2.0481 0.1354 0.085 Uiso 1 1 calc R . .
C16 C 0.49386(17) 0.3252(8) 0.2943(2) 0.0272(14) Uani 1 1 d . . .
C17 C 0.46370(19) 0.3471(9) 0.3046(2) 0.0333(15) Uani 1 1 d . . .
H17A H 0.4461 0.4408 0.2892 0.040 Uiso 1 1 calc R . .
C18 C 0.4586(2) 0.2374(10) 0.3363(3) 0.0396(17) Uani 1 1 d . . .
H18A H 0.4376 0.2559 0.3425 0.047 Uiso 1 1 calc R . .
C19 C 0.4841(2) 0.0978(9) 0.3595(2) 0.0338(16) Uani 1 1 d . . .
C20 C 0.5146(2) 0.0745(10) 0.3498(2) 0.0370(17) Uani 1 1 d . . .
H20A H 0.5322 -0.0185 0.3653 0.044 Uiso 1 1 calc R . .
C21 C 0.51914(18) 0.1840(9) 0.3183(2) 0.0305(15) Uani 1 1 d . . .
H21A H 0.5401 0.1653 0.3121 0.037 Uiso 1 1 calc R . .
C22 C 0.4778(2) -0.0187(11) 0.3917(2) 0.0412(18) Uani 1 1 d . . .
C23 C 0.4713(2) -0.1200(10) 0.4176(3) 0.0396(18) Uani 1 1 d . . .
C24 C 0.46368(18) -0.2457(10) 0.4477(2) 0.0346(16) Uani 1 1 d . . .
C25 C 0.4529(2) -0.4298(11) 0.4341(3) 0.050(2) Uani 1 1 d . . .
H25A H 0.4511 -0.4735 0.4055 0.060 Uiso 1 1 calc R . .
C26 C 0.4450(2) -0.5478(11) 0.4628(3) 0.051(2) Uani 1 1 d . . .
H26A H 0.4374 -0.6724 0.4533 0.061 Uiso 1 1 calc R . .
C27 C 0.44811(18) -0.4883(10) 0.5052(3) 0.0381(17) Uani 1 1 d . . .
C28 C 0.4585(2) -0.3058(12) 0.5181(3) 0.049(2) Uani 1 1 d . . .
H28A H 0.4606 -0.2631 0.5469 0.059 Uiso 1 1 calc R . .
C29 C 0.4658(2) -0.1851(11) 0.4898(2) 0.0436(19) Uani 1 1 d . . .
H29A H 0.4723 -0.0591 0.4990 0.052 Uiso 1 1 calc R . .
C30 C 0.4580(3) -0.5814(12) 0.5907(4) 0.075(3) Uani 1 1 d . . .
H30A H 0.4519 -0.6628 0.6111 0.112 Uiso 1 1 calc R . .
H30B H 0.4519 -0.4515 0.5946 0.112 Uiso 1 1 calc R . .
H30C H 0.4842 -0.5910 0.5980 0.112 Uiso 1 1 calc R . .
C31 C 0.1966(7) 1.276(4) 0.2385(8) 0.040(6) Uani 0.291(8) 1 d PU B 2
H31A H 0.2223 1.2647 0.2560 0.048 Uiso 0.291(8) 1 calc PR B 2
C32 C 0.1759(9) 1.120(4) 0.2164(10) 0.053(8) Uani 0.291(8) 1 d PU B 2
H32A H 0.1882 1.0062 0.2168 0.064 Uiso 0.291(8) 1 calc PR B 2
C33 C 0.1406(9) 1.125(5) 0.1953(11) 0.061(9) Uani 0.291(8) 1 d PU B 2
H33A H 0.1270 1.0176 0.1802 0.073 Uiso 0.291(8) 1 calc PR B 2
C34 C 0.1241(11) 1.288(5) 0.1958(13) 0.079(11) Uani 0.291(8) 1 d PU B 2
H34A H 0.0982 1.2889 0.1840 0.094 Uiso 0.291(8) 1 calc PR B 2
C35 C 0.1417(8) 1.451(5) 0.2119(11) 0.051(8) Uani 0.291(8) 1 d PU B 2
H35A H 0.1284 1.5642 0.2078 0.061 Uiso 0.291(8) 1 calc PR B 2
C36 C 0.1790(7) 1.449(4) 0.2343(8) 0.037(6) Uani 0.291(8) 1 d PU B 2
H36A H 0.1925 1.5604 0.2466 0.045 Uiso 0.291(8) 1 calc PR B 2
S1 S 0.25924(5) 1.8441(3) 0.09390(8) 0.0466(5) Uani 1 1 d . . .
S2 S 0.43329(6) -0.6492(3) 0.53567(8) 0.0512(5) Uani 1 1 d . . .
Si10 Si 0.5000 0.4735(3) 0.2500 0.0241(5) Uani 1 2 d S . .

loop_
_atom_site_aniso_label
_atom_site_aniso_U_11
_atom_site_aniso_U_22
_atom_site_aniso_U_33
_atom_site_aniso_U_23
_atom_site_aniso_U_13
_atom_site_aniso_U_12
Bi1 0.03264(13) 0.02402(13) 0.02808(14) 0.00011(10) 0.00912(10) 0.00253(10)
Bi2 0.02888(13) 0.02674(13) 0.02773(14) -0.00436(10) 0.00633(10) -0.00002(10)
Bi3 0.0274(3) 0.0366(3) 0.0213(3) 0.0015(2) 0.0079(2) -0.0045(2)
Br7 0.0443(10) 0.0708(13) 0.0300(9) 0.0194(9) 0.0116(8) 0.0130(9)
Br8 0.0761(15) 0.0624(14) 0.0689(15) -0.0224(12) 0.0379(13) 0.0039(12)
Br9 0.0481(11) 0.1107(19) 0.0466(12) 0.0036(12) 0.0177(9) -0.0386(12)
Br1 0.0272(3) 0.0309(3) 0.0337(4) -0.0057(3) 0.0040(3) 0.0014(3)
Br2 0.0468(4) 0.0414(4) 0.0309(4) 0.0087(3) 0.0116(3) 0.0037(3)
Br3 0.0316(3) 0.0385(4) 0.0533(5) -0.0126(3) 0.0139(3) -0.0017(3)
Br4 0.0490(4) 0.0278(3) 0.0350(4) -0.0019(3) 0.0183(3) 0.0048(3)
Br5 0.0385(4) 0.0265(3) 0.0298(4) -0.0029(3) 0.0131(3) 0.0012(3)
Br6 0.0304(3) 0.0396(4) 0.0312(4) 0.0028(3) 0.0044(3) 0.0037(3)
C1 0.028(3) 0.026(3) 0.026(3) -0.001(3) 0.008(3) -0.005(3)
C2 0.036(4) 0.031(4) 0.027(4) -0.011(3) 0.010(3) 0.001(3)
C3 0.026(3) 0.046(4) 0.022(3) 0.001(3) 0.002(3) 0.002(3)
C4 0.024(3) 0.031(3) 0.030(4) 0.004(3) 0.008(3) 0.002(3)
C5 0.035(4) 0.030(4) 0.030(4) -0.005(3) 0.010(3) 0.002(3)
C6 0.036(4) 0.037(4) 0.027(4) -0.007(3) 0.004(3) 0.005(3)
C7 0.031(3) 0.030(3) 0.028(4) 0.002(3) 0.009(3) 0.002(3)
C8 0.035(4) 0.035(4) 0.033(4) 0.007(3) 0.003(3) -0.003(3)
C9 0.025(3) 0.036(4) 0.038(4) 0.007(3) 0.015(3) 0.008(3)
C10 0.032(4) 0.041(4) 0.034(4) 0.004(3) 0.011(3) 0.000(3)
C11 0.031(3) 0.042(4) 0.032(4) 0.011(3) 0.011(3) -0.001(3)
C12 0.020(3) 0.035(4) 0.051(5) 0.015(3) 0.010(3) 0.004(3)
C13 0.036(4) 0.033(4) 0.040(4) 0.002(3) 0.011(3) 0.004(3)
C14 0.028(3) 0.043(4) 0.034(4) 0.005(3) 0.005(3) 0.009(3)
C15 0.039(4) 0.026(4) 0.087(7) 0.001(4) 0.010(4) 0.004(3)
C16 0.034(3) 0.022(3) 0.019(3) -0.006(3) 0.004(3) -0.005(3)
C17 0.043(4) 0.029(3) 0.032(4) -0.002(3) 0.020(3) 0.001(3)
C18 0.046(4) 0.040(4) 0.036(4) -0.003(3) 0.020(3) -0.003(3)
C19 0.050(4) 0.032(4) 0.018(3) -0.001(3) 0.013(3) -0.003(3)
C20 0.040(4) 0.037(4) 0.030(4) 0.004(3) 0.011(3) -0.007(3)
C21 0.031(3) 0.029(3) 0.030(4) -0.002(3) 0.010(3) -0.007(3)
C22 0.050(4) 0.042(4) 0.027(4) 0.003(3) 0.011(3) -0.007(3)
C23 0.043(4) 0.039(4) 0.032(4) 0.003(3) 0.010(3) -0.006(3)
C24 0.031(3) 0.045(4) 0.025(4) 0.007(3) 0.008(3) -0.004(3)
C25 0.060(5) 0.050(5) 0.049(5) -0.001(4) 0.032(4) -0.005(4)
C26 0.056(5) 0.038(4) 0.063(6) -0.002(4) 0.029(4) -0.005(4)
C27 0.029(3) 0.039(4) 0.045(5) 0.018(4) 0.013(3) 0.006(3)
C28 0.044(4) 0.069(6) 0.033(4) 0.014(4) 0.015(4) -0.009(4)
C29 0.047(4) 0.047(5) 0.033(4) -0.002(4) 0.013(4) -0.011(4)
C30 0.090(7) 0.043(5) 0.139(11) 0.002(6) 0.095(8) 0.002(5)
C31 0.050(10) 0.058(10) 0.023(9) 0.006(7) 0.025(7) -0.001(8)
C32 0.066(11) 0.067(11) 0.038(10) 0.014(8) 0.032(8) 0.002(8)
C33 0.059(12) 0.073(12) 0.055(12) -0.006(9) 0.026(9) 0.004(9)
C34 0.077(13) 0.083(14) 0.077(14) 0.002(9) 0.033(9) -0.001(9)
C35 0.052(11) 0.058(11) 0.056(11) -0.002(8) 0.035(8) -0.004(8)
C36 0.048(10) 0.044(10) 0.030(9) 0.001(7) 0.026(7) -0.002(8)
S1 0.0309(9) 0.0339(10) 0.0695(15) 0.0188(10) 0.0152(9) 0.0066(7)
S2 0.0479(12) 0.0503(12) 0.0624(15) 0.0207(11) 0.0299(11) 0.0072(9)
Si10 0.0274(12) 0.0220(12) 0.0195(12) 0.000 0.0062(10) 0.000

loop_
_atom_type_symbol
_atom_type_description
_atom_type_scat_dispersion_real
_atom_type_scat_dispersion_imag
_atom_type_scat_source
C C 0.0033 0.0016 'International Tables Vol C Tables 4.2.6.8 and 6.1.1.4'
H H 0.0000 0.0000 'International Tables Vol C Tables 4.2.6.8 and 6.1.1.4'
Si Si 0.0817 0.0704 'International Tables Vol C Tables 4.2.6.8 and 6.1.1.4'
S S 0.1246 0.1234 'International Tables Vol C Tables 4.2.6.8 and 6.1.1.4'
Br Br -0.2901 2.4595 'International Tables Vol C Tables 4.2.6.8 and 6.1.1.4'
Bi Bi -4.1077 10.2566 'International Tables Vol C Tables 4.2.6.8 and 6.1.1.4'

loop_
_geom_angle_atom_site_label_1
_geom_angle_atom_site_label_2
_geom_angle_atom_site_label_3
_geom_angle
_geom_angle_site_symmetry_1
_geom_angle_site_symmetry_3
_geom_angle_publ_flag
Br2 Bi1 Br4 94.43(3) . . ?
Br2 Bi1 Br3 93.74(3) . . ?
Br4 Bi1 Br3 86.75(2) . . ?
Br2 Bi1 S1 87.90(4) . . ?
Br4 Bi1 S1 85.57(4) . . ?
Br3 Bi1 S1 172.24(4) . . ?
Br2 Bi1 Br1 94.33(2) . . ?
Br4 Bi1 Br1 166.17(2) . . ?
Br3 Bi1 Br1 82.02(2) . . ?
S1 Bi1 Br1 105.43(5) . . ?
Br2 Bi1 Br5 174.17(2) . . ?
Br4 Bi1 Br5 87.84(2) . . ?
Br3 Bi1 Br5 91.75(2) . . ?
S1 Bi1 Br5 86.92(4) . . ?
Br1 Bi1 Br5 84.476(19) . . ?
Br6 Bi2 Br5 98.72(2) . . ?
Br6 Bi2 Br1 93.57(2) . 1_565 ?
Br5 Bi2 Br1 88.20(2) . 1_565 ?
Br6 Bi2 S2 90.21(5) . 4_575 ?
Br5 Bi2 S2 80.32(4) . 4_575 ?
Br1 Bi2 S2 168.34(4) 1_565 4_575 ?
Br6 Bi2 Br3 94.68(2) . 1_565 ?
Br5 Bi2 Br3 164.09(2) . 1_565 ?
Br1 Bi2 Br3 82.42(2) 1_565 1_565 ?
S2 Bi2 Br3 108.28(4) 4_575 1_565 ?
Br6 Bi2 Br4 173.35(2) . . ?
Br5 Bi2 Br4 87.92(2) . . ?
Br1 Bi2 Br4 86.99(2) 1_565 . ?
S2 Bi2 Br4 90.53(5) 4_575 . ?
Br3 Bi2 Br4 78.81(2) 1_565 . ?
Br7 Bi3 Br8 97.11(8) . . ?
Br7 Bi3 Br9 95.27(7) . . ?
Br8 Bi3 Br9 93.31(9) . . ?
Br7 Bi3 Br2 80.45(5) . . ?
Br8 Bi3 Br2 87.23(6) . . ?
Br9 Bi3 Br2 175.71(6) . . ?
Bi2 Br1 Bi1 97.64(2) 1_545 . ?
Bi1 Br2 Bi3 104.77(3) . . ?
Bi1 Br3 Bi2 97.16(2) . 1_545 ?
Bi1 Br4 Bi2 92.16(2) . . ?
Bi2 Br5 Bi1 91.98(2) . . ?
C2 C1 C6 116.8(6) . . ?
C2 C1 Si10 125.9(5) . . ?
C6 C1 Si10 117.3(5) . . ?
C3 C2 C1 122.1(6) . . ?
C3 C2 H2A 119.0 . . ?
C1 C2 H2A 119.0 . . ?
C2 C3 C4 120.2(6) . . ?
C2 C3 H3A 119.9 . . ?
C4 C3 H3A 119.9 . . ?
C3 C4 C5 119.4(6) . . ?
C3 C4 C7 122.1(6) . . ?
C5 C4 C7 118.5(6) . . ?
C6 C5 C4 119.8(6) . . ?
C6 C5 H5A 120.1 . . ?
C4 C5 H5A 120.1 . . ?
C5 C6 C1 121.6(6) . . ?
C5 C6 H6A 119.2 . . ?
C1 C6 H6A 119.2 . . ?
C8 C7 C4 172.9(7) . . ?
C7 C8 C9 176.6(8) . . ?
C14 C9 C10 120.0(6) . . ?
C14 C9 C8 119.6(6) . . ?
C10 C9 C8 120.4(7) . . ?
C11 C10 C9 120.3(7) . . ?
C11 C10 H10A 119.9 . . ?
C9 C10 H10A 119.9 . . ?
C10 C11 C12 119.6(7) . . ?
C10 C11 H11A 120.2 . . ?
C12 C11 H11A 120.2 . . ?
C11 C12 C13 120.6(6) . . ?
C11 C12 S1 116.3(5) . . ?
C13 C12 S1 123.0(6) . . ?
C14 C13 C12 119.2(7) . . ?
C14 C13 H13A 120.4 . . ?
C12 C13 H13A 120.4 . . ?
C13 C14 C9 120.3(7) . . ?
C13 C14 H14A 119.9 . . ?
C9 C14 H14A 119.9 . . ?
S1 C15 H15A 109.5 . . ?
S1 C15 H15B 109.5 . . ?
H15A C15 H15B 109.5 . . ?
S1 C15 H15C 109.5 . . ?
H15A C15 H15C 109.5 . . ?
H15B C15 H15C 109.5 . . ?
C17 C16 C21 116.6(6) . . ?
C17 C16 Si10 121.3(5) . . ?
C21 C16 Si10 122.1(5) . . ?
C18 C17 C16 121.8(7) . . ?
C18 C17 H17A 119.1 . . ?
C16 C17 H17A 119.1 . . ?
C17 C18 C19 120.3(7) . . ?
C17 C18 H18A 119.9 . . ?
C19 C18 H18A 119.9 . . ?
C20 C19 C18 118.6(7) . . ?
C20 C19 C22 122.0(7) . . ?
C18 C19 C22 119.4(7) . . ?
C21 C20 C19 120.3(7) . . ?
C21 C20 H20A 119.9 . . ?
C19 C20 H20A 119.9 . . ?
C20 C21 C16 122.3(7) . . ?
C20 C21 H21A 118.8 . . ?
C16 C21 H21A 118.8 . . ?
C23 C22 C19 177.6(8) . . ?
C22 C23 C24 178.3(9) . . ?
C25 C24 C29 118.9(7) . . ?
C25 C24 C23 119.8(7) . . ?
C29 C24 C23 121.2(7) . . ?
C26 C25 C24 119.3(8) . . ?
C26 C25 H25A 120.3 . . ?
C24 C25 H25A 120.3 . . ?
C25 C26 C27 121.5(8) . . ?
C25 C26 H26A 119.3 . . ?
C27 C26 H26A 119.3 . . ?
C28 C27 C26 118.7(7) . . ?
C28 C27 S2 125.1(7) . . ?
C26 C27 S2 115.9(6) . . ?
C29 C28 C27 120.8(8) . . ?
C29 C28 H28A 119.6 . . ?
C27 C28 H28A 119.6 . . ?
C28 C29 C24 120.7(8) . . ?
C28 C29 H29A 119.7 . . ?
C24 C29 H29A 119.7 . . ?
S2 C30 H30A 109.5 . . ?
S2 C30 H30B 109.5 . . ?
H30A C30 H30B 109.5 . . ?
S2 C30 H30C 109.5 . . ?
H30A C30 H30C 109.5 . . ?
H30B C30 H30C 109.5 . . ?
C32 C31 C36 119(3) . . ?
C32 C31 H31A 120.6 . . ?
C36 C31 H31A 120.6 . . ?
C33 C32 C31 123(3) . . ?
C33 C32 H32A 118.6 . . ?
C31 C32 H32A 118.6 . . ?
C32 C33 C34 117(4) . . ?
C32 C33 H33A 121.6 . . ?
C34 C33 H33A 121.6 . . ?
C33 C34 C35 125(4) . . ?
C33 C34 H34A 117.6 . . ?
C35 C34 H34A 117.6 . . ?
C34 C35 C36 119(3) . . ?
C34 C35 H35A 120.6 . . ?
C36 C35 H35A 120.6 . . ?
C35 C36 C31 117(3) . . ?
C35 C36 H36A 121.5 . . ?
C31 C36 H36A 121.5 . . ?
C12 S1 C15 104.6(4) . . ?
C12 S1 Bi1 91.8(2) . . ?
C15 S1 Bi1 103.4(3) . . ?
C30 S2 C27 102.3(4) . . ?
C30 S2 Bi2 104.9(3) . 4_525 ?
C27 S2 Bi2 84.7(2) . 4_525 ?
C1 Si10 C1 107.2(4) 2_655 . ?
C1 Si10 C16 107.4(3) 2_655 2_655 ?
C1 Si10 C16 111.7(3) . 2_655 ?
C1 Si10 C16 111.7(3) 2_655 . ?
C1 Si10 C16 107.4(3) . . ?
C16 Si10 C16 111.3(4) 2_655 . ?

loop_
_geom_bond_atom_site_label_1
_geom_bond_atom_site_label_2
_geom_bond_distance
_geom_bond_site_symmetry_2
_geom_bond_publ_flag
Bi1 Br2 2.6170(8) . ?
Bi1 Br4 2.7023(7) . ?
Bi1 Br3 2.7536(8) . ?
Bi1 S1 3.0145(19) . ?
Bi1 Br1 3.1741(7) . ?
Bi1 Br5 3.2360(8) . ?
Bi2 Br6 2.6098(8) . ?
Bi2 Br5 2.7050(7) . ?
Bi2 Br1 2.7292(7) 1_565 ?
Bi2 S2 3.082(2) 4_575 ?
Bi2 Br3 3.1731(8) 1_565 ?
Bi2 Br4 3.2301(8) . ?
Bi3 Br7 2.5882(17) . ?
Bi3 Br8 2.603(2) . ?
Bi3 Br9 2.616(2) . ?
Bi3 Br2 3.1687(10) . ?
Br1 Bi2 2.7293(7) 1_545 ?
Br3 Bi2 3.1730(8) 1_545 ?
C1 C2 1.391(9) . ?
C1 C6 1.402(9) . ?
C1 Si10 1.874(6) . ?
C2 C3 1.375(9) . ?
C2 H2A 0.9500 . ?
C3 C4 1.376(9) . ?
C3 H3A 0.9500 . ?
C4 C5 1.391(9) . ?
C4 C7 1.446(9) . ?
C5 C6 1.378(9) . ?
C5 H5A 0.9500 . ?
C6 H6A 0.9500 . ?
C7 C8 1.198(9) . ?
C8 C9 1.447(9) . ?
C9 C14 1.397(10) . ?
C9 C10 1.402(9) . ?
C10 C11 1.383(10) . ?
C10 H10A 0.9500 . ?
C11 C12 1.402(11) . ?
C11 H11A 0.9500 . ?
C12 C13 1.403(10) . ?
C12 S1 1.769(7) . ?
C13 C14 1.393(9) . ?
C13 H13A 0.9500 . ?
C14 H14A 0.9500 . ?
C15 S1 1.783(9) . ?
C15 H15A 0.9800 . ?
C15 H15B 0.9800 . ?
C15 H15C 0.9800 . ?
C16 C17 1.389(9) . ?
C16 C21 1.413(9) . ?
C16 Si10 1.876(7) . ?
C17 C18 1.371(10) . ?
C17 H17A 0.9500 . ?
C18 C19 1.406(10) . ?
C18 H18A 0.9500 . ?
C19 C20 1.391(10) . ?
C19 C22 1.432(10) . ?
C20 C21 1.355(9) . ?
C20 H20A 0.9500 . ?
C21 H21A 0.9500 . ?
C22 C23 1.212(10) . ?
C23 C24 1.445(10) . ?
C24 C25 1.396(10) . ?
C24 C29 1.398(10) . ?
C25 C26 1.382(11) . ?
C25 H25A 0.9500 . ?
C26 C27 1.390(11) . ?
C26 H26A 0.9500 . ?
C27 C28 1.379(11) . ?
C27 S2 1.768(7) . ?
C28 C29 1.373(10) . ?
C28 H28A 0.9500 . ?
C29 H29A 0.9500 . ?
C30 S2 1.712(12) . ?
C30 H30A 0.9800 . ?
C30 H30B 0.9800 . ?
C30 H30C 0.9800 . ?
C31 C32 1.40(4) . ?
C31 C36 1.40(4) . ?
C31 H31A 0.9500 . ?
C32 C33 1.29(4) . ?
C32 H32A 0.9500 . ?
C33 C34 1.34(5) . ?
C33 H33A 0.9500 . ?
C34 C35 1.35(5) . ?
C34 H34A 0.9500 . ?
C35 C36 1.37(4) . ?
C35 H35A 0.9500 . ?
C36 H36A 0.9500 . ?
S2 Bi2 3.082(2) 4_525 ?
Si10 C1 1.874(6) 2_655 ?
Si10 C16 1.876(7) 2_655 ?

loop_
_geom_torsion_atom_site_label_1
_geom_torsion_atom_site_label_2
_geom_torsion_atom_site_label_3
_geom_torsion_atom_site_label_4
_geom_torsion
_geom_torsion_site_symmetry_1
_geom_torsion_site_symmetry_2
_geom_torsion_site_symmetry_3
_geom_torsion_site_symmetry_4
_geom_torsion_publ_flag
Br2 Bi1 Br1 Bi2 100.30(3) . . . 1_545 ?
Br4 Bi1 Br1 Bi2 -28.88(11) . . . 1_545 ?
Br3 Bi1 Br1 Bi2 7.12(2) . . . 1_545 ?
S1 Bi1 Br1 Bi2 -170.68(4) . . . 1_545 ?
Br5 Bi1 Br1 Bi2 -85.43(2) . . . 1_545 ?
Br4 Bi1 Br2 Bi3 80.19(3) . . . . ?
Br3 Bi1 Br2 Bi3 -6.84(3) . . . . ?
S1 Bi1 Br2 Bi3 165.58(5) . . . . ?
Br1 Bi1 Br2 Bi3 -89.11(3) . . . . ?
Br7 Bi3 Br2 Bi1 160.93(5) . . . . ?
Br8 Bi3 Br2 Bi1 -101.38(6) . . . . ?
Br2 Bi1 Br3 Bi2 -99.97(3) . . . 1_545 ?
Br4 Bi1 Br3 Bi2 165.80(3) . . . 1_545 ?
Br1 Bi1 Br3 Bi2 -6.12(2) . . . 1_545 ?
Br5 Bi1 Br3 Bi2 78.06(2) . . . 1_545 ?
Br2 Bi1 Br4 Bi2 172.37(2) . . . . ?
Br3 Bi1 Br4 Bi2 -94.12(2) . . . . ?
S1 Bi1 Br4 Bi2 84.83(4) . . . . ?
Br1 Bi1 Br4 Bi2 -58.45(10) . . . . ?
Br5 Bi1 Br4 Bi2 -2.250(18) . . . . ?
Br5 Bi2 Br4 Bi1 2.69(2) . . . . ?
Br1 Bi2 Br4 Bi1 -85.62(2) 1_565 . . . ?
S2 Bi2 Br4 Bi1 82.99(4) 4_575 . . . ?
Br3 Bi2 Br4 Bi1 -168.47(2) 1_565 . . . ?
Br1 Bi2 Br5 Bi1 84.80(2) 1_565 . . . ?
S2 Bi2 Br5 Bi1 -93.14(5) 4_575 . . . ?
Br3 Bi2 Br5 Bi1 31.09(9) 1_565 . . . ?
Br4 Bi2 Br5 Bi1 -2.247(18) . . . . ?
Br4 Bi1 Br5 Bi2 2.69(2) . . . . ?
Br3 Bi1 Br5 Bi2 89.37(2) . . . . ?
S1 Bi1 Br5 Bi2 -82.99(4) . . . . ?
Br1 Bi1 Br5 Bi2 171.18(2) . . . . ?
C6 C1 C2 C3 2.4(11) . . . . ?
Si10 C1 C2 C3 -177.0(6) . . . . ?
C1 C2 C3 C4 -1.1(11) . . . . ?
C2 C3 C4 C5 -2.2(11) . . . . ?
C2 C3 C4 C7 175.8(7) . . . . ?
C3 C4 C5 C6 4.1(11) . . . . ?
C7 C4 C5 C6 -174.0(7) . . . . ?
C4 C5 C6 C1 -2.7(11) . . . . ?
C2 C1 C6 C5 -0.5(11) . . . . ?
Si10 C1 C6 C5 179.0(6) . . . . ?
C14 C9 C10 C11 0.2(11) . . . . ?
C8 C9 C10 C11 -177.9(7) . . . . ?
C9 C10 C11 C12 -0.3(11) . . . . ?
C10 C11 C12 C13 -0.2(11) . . . . ?
C10 C11 C12 S1 -176.8(5) . . . . ?
C11 C12 C13 C14 0.9(11) . . . . ?
S1 C12 C13 C14 177.2(6) . . . . ?
C12 C13 C14 C9 -1.0(11) . . . . ?
C10 C9 C14 C13 0.5(11) . . . . ?
C8 C9 C14 C13 178.6(7) . . . . ?
C21 C16 C17 C18 -0.2(10) . . . . ?
Si10 C16 C17 C18 178.8(5) . . . . ?
C16 C17 C18 C19 0.0(11) . . . . ?
C17 C18 C19 C20 0.3(10) . . . . ?
C17 C18 C19 C22 -178.4(7) . . . . ?
C18 C19 C20 C21 -0.4(10) . . . . ?
C22 C19 C20 C21 178.2(7) . . . . ?
C19 C20 C21 C16 0.3(10) . . . . ?
C17 C16 C21 C20 0.0(10) . . . . ?
Si10 C16 C21 C20 -178.9(5) . . . . ?
C29 C24 C25 C26 -0.7(12) . . . . ?
C23 C24 C25 C26 -178.8(7) . . . . ?
C24 C25 C26 C27 -1.0(13) . . . . ?
C25 C26 C27 C28 1.5(12) . . . . ?
C25 C26 C27 S2 174.8(7) . . . . ?
C26 C27 C28 C29 -0.3(11) . . . . ?
S2 C27 C28 C29 -172.9(6) . . . . ?
C27 C28 C29 C24 -1.4(12) . . . . ?
C25 C24 C29 C28 1.9(11) . . . . ?
C23 C24 C29 C28 180.0(7) . . . . ?
C36 C31 C32 C33 -6(4) . . . . ?
C31 C32 C33 C34 -1(5) . . . . ?
C32 C33 C34 C35 8(6) . . . . ?
C33 C34 C35 C36 -8(6) . . . . ?
C34 C35 C36 C31 1(4) . . . . ?
C32 C31 C36 C35 6(4) . . . . ?
C11 C12 S1 C15 170.4(6) . . . . ?
C13 C12 S1 C15 -6.0(7) . . . . ?
C11 C12 S1 Bi1 66.0(5) . . . . ?
C13 C12 S1 Bi1 -110.4(6) . . . . ?
Br2 Bi1 S1 C12 48.5(3) . . . . ?
Br4 Bi1 S1 C12 143.1(3) . . . . ?
Br1 Bi1 S1 C12 -45.4(3) . . . . ?
Br5 Bi1 S1 C12 -128.8(3) . . . . ?
Br2 Bi1 S1 C15 -57.0(3) . . . . ?
Br4 Bi1 S1 C15 37.6(3) . . . . ?
Br1 Bi1 S1 C15 -150.9(3) . . . . ?
Br5 Bi1 S1 C15 125.7(3) . . . . ?
C28 C27 S2 C30 -32.2(7) . . . . ?
C26 C27 S2 C30 155.0(6) . . . . ?
C28 C27 S2 Bi2 71.9(6) . . . 4_525 ?
C26 C27 S2 Bi2 -100.8(6) . . . 4_525 ?
C2 C1 Si10 C1 134.4(7) . . . 2_655 ?
C6 C1 Si10 C1 -45.0(5) . . . 2_655 ?
C2 C1 Si10 C16 17.0(7) . . . 2_655 ?
C6 C1 Si10 C16 -162.4(5) . . . 2_655 ?
C2 C1 Si10 C16 -105.3(6) . . . . ?
C6 C1 Si10 C16 75.2(6) . . . . ?
C17 C16 Si10 C1 114.8(5) . . . 2_655 ?
C21 C16 Si10 C1 -66.3(6) . . . 2_655 ?
C17 C16 Si10 C1 -2.5(6) . . . . ?
C21 C16 Si10 C1 176.4(5) . . . . ?
C17 C16 Si10 C16 -125.1(6) . . . 2_655 ?
C21 C16 Si10 C16 53.8(5) . . . 2_655 ?
